data_7128872
loop_
_publ_author_name
'Tsuchiya, Motoki'
'Maeda, Hazuki'
'Inoue, Ryo'
'Morisaki, Yasuhiro'

_publ_section_title
;
 Construction of helical structures with planar chiral
 [2.2]paracyclophane: fusing helical and planar chiralities.
;
_journal_issue 73
_journal_name_full 'Chemical communications (Cambridge, England)'
_journal_page_first 9256
_journal_page_last 9259
_journal_paper_doi 10.1039/d1cc03320d
_journal_volume 57
_journal_year 2021
_chemical_absolute_configuration syn
_chemical_formula_moiety 'C32 H24'
_chemical_formula_sum 'C32 H24'
_chemical_formula_weight 408.51
_space_group_crystal_system monoclinic
_space_group_IT_number 4
_space_group_name_Hall 'P 2yb'
_space_group_name_H-M_alt 'P 1 21 1'
_atom_sites_solution_hydrogens geom
_atom_sites_solution_primary dual
_audit_creation_date 2020-01-31
_audit_creation_method
;
Olex2 1.2
(compiled 2018.05.29 svn.r3508 for OlexSys, GUI svn.r5506)
;
_audit_update_record
;
2021-05-20 deposited with the CCDC.	2021-08-16 downloaded from the CCDC.
;
_cell_angle_alpha 90
_cell_angle_beta 102.109(15)
_cell_angle_gamma 90
_cell_formula_units_Z 2
_cell_length_a 8.2667(12)
_cell_length_b 12.9527(18)
_cell_length_c 9.9631(16)
_cell_measurement_reflns_used 1707
_cell_measurement_temperature 123
_cell_measurement_theta_max 30.8170
_cell_measurement_theta_min 2.1010
_cell_volume 1043.1(3)
_computing_cell_refinement 'CrysAlisPro 1.171.40.53 (Rigaku OD, 2019)'
_computing_data_collection 'CrysAlisPro 1.171.40.53 (Rigaku OD, 2019)'
_computing_data_reduction 'CrysAlisPro 1.171.40.53 (Rigaku OD, 2019)'
_computing_molecular_graphics 'Olex2 (Dolomanov et al., 2009)'
_computing_publication_material 'Olex2 (Dolomanov et al., 2009)'
_computing_structure_refinement 'ShelXL (Sheldrick, 2015)'
_computing_structure_solution 'ShelXT (Sheldrick, 2015)'
_diffrn_ambient_temperature 123
_diffrn_detector 'CCD plate'
_diffrn_measured_fraction_theta_full 0.993
_diffrn_measured_fraction_theta_max 0.879
_diffrn_measurement_details
;
List of Runs (angles in degrees, time in seconds):

  # Type    Start    End  Width  t~exp~   \w     \q     \k     \f   Frames
#--------------------------------------------------------------------------
  1  \w   -110.00  70.00   0.50   40.00    --  -20.00  45.00   0.00  360
;
_diffrn_measurement_device 'abstract diffractometer'
_diffrn_measurement_device_type 'dtrek-CrysAlisPro-abstract goniometer imported rigaku-d*trek images'
_diffrn_measurement_method '\w scans'
_diffrn_orient_matrix_type 'CrysAlisPro convention (1999,Acta A55,543-557)'
_diffrn_orient_matrix_UB_11 -0.0210115000
_diffrn_orient_matrix_UB_12 -0.0057469000
_diffrn_orient_matrix_UB_13 -0.0723521000
_diffrn_orient_matrix_UB_21 0.0024286000
_diffrn_orient_matrix_UB_22 -0.0544720000
_diffrn_orient_matrix_UB_23 0.0075666000
_diffrn_orient_matrix_UB_31 -0.0851881000
_diffrn_orient_matrix_UB_32 -0.0002130000
_diffrn_orient_matrix_UB_33 0.0023058000
_diffrn_radiation_monochromator graphite
_diffrn_radiation_probe x-ray
_diffrn_radiation_type MoK\a
_diffrn_radiation_wavelength 0.71073
_diffrn_reflns_av_R_equivalents 0.0267
_diffrn_reflns_av_unetI/netI 0.1459
_diffrn_reflns_Laue_measured_fraction_full 0.993
_diffrn_reflns_Laue_measured_fraction_max 0.879
_diffrn_reflns_limit_h_max 11
_diffrn_reflns_limit_h_min -11
_diffrn_reflns_limit_k_max 16
_diffrn_reflns_limit_k_min -18
_diffrn_reflns_limit_l_max 6
_diffrn_reflns_limit_l_min -14
_diffrn_reflns_number 5071
_diffrn_reflns_point_group_measured_fraction_full 0.851
_diffrn_reflns_point_group_measured_fraction_max 0.686
_diffrn_reflns_theta_full 25.242
_diffrn_reflns_theta_max 31.056
_diffrn_reflns_theta_min 2.091
_diffrn_source 'fine-focus sealed X-ray tube'
_diffrn_source_type 'Enhance (Mo) X-ray Source'
_exptl_absorpt_coefficient_mu 0.073
_exptl_absorpt_correction_T_max 1.00000
_exptl_absorpt_correction_T_min 0.83619
_exptl_absorpt_correction_type multi-scan
_exptl_absorpt_process_details
;
CrysAlisPro 1.171.40.53 (Rigaku Oxford Diffraction, 2019)
Empirical absorption correction using spherical harmonics,
 implemented in SCALE3 ABSPACK scaling algorithm.
;
_exptl_crystal_colour 'clear light colourless'
_exptl_crystal_colour_lustre clear
_exptl_crystal_colour_modifier light
_exptl_crystal_colour_primary colourless
_exptl_crystal_density_diffrn 1.301
_exptl_crystal_description plate
_exptl_crystal_F_000 432
_exptl_crystal_recrystallization_method CH2Cl2/MeOH
_exptl_crystal_size_max 0.01
_exptl_crystal_size_mid 0.01
_exptl_crystal_size_min 0.005
_refine_diff_density_max 0.338
_refine_diff_density_min -0.350
_refine_diff_density_rms 0.078
_refine_ls_abs_structure_details
;
 Flack x determined using 680 quotients [(I+)-(I-)]/[(I+)+(I-)]
 (Parsons, Flack and Wagner, Acta Cryst. B69 (2013) 249-259).
;
_refine_ls_abs_structure_Flack 1.9(10)
_refine_ls_extinction_method none
_refine_ls_goodness_of_fit_ref 1.038
_refine_ls_hydrogen_treatment constr
_refine_ls_matrix_type full
_refine_ls_number_parameters 289
_refine_ls_number_reflns 4589
_refine_ls_number_restraints 1
_refine_ls_restrained_S_all 1.038
_refine_ls_R_factor_all 0.1535
_refine_ls_R_factor_gt 0.0800
_refine_ls_shift/su_max 0.000
_refine_ls_shift/su_mean 0.000
_refine_ls_structure_factor_coef Fsqd
_refine_ls_weighting_details 'w=1/[\s^2^(Fo^2^)+(0.0465P)^2^] where P=(Fo^2^+2Fc^2^)/3'
_refine_ls_weighting_scheme calc
_refine_ls_wR_factor_gt 0.1280
_refine_ls_wR_factor_ref 0.1571
_reflns_Friedel_coverage 0.501
_reflns_Friedel_fraction_full 0.694
_reflns_Friedel_fraction_max 0.476
_reflns_number_gt 2719
_reflns_number_total 4589
_reflns_threshold_expression 'I > 2\s(I)'
_cod_data_source_file d1cc03320d2.cif
_cod_data_source_block 20200131-t1-r
_cod_depositor_comments 'Adding full bibliography for 7128869--7128874.cif.'
_cod_database_code 7128872
_shelx_shelxl_version_number 2018/3
_chemical_oxdiff_formula C32H24
_shelx_space_group_comment
;
The symmetry employed for this shelxl refinement is uniquely defined
by the following loop, which should always be used as a source of
symmetry information in preference to the above space-group names.
They are only intended as comments.
;
_reflns_odcompleteness_completeness 87.84
_reflns_odcompleteness_iscentric 1
_reflns_odcompleteness_theta 30.99
_olex2_refinement_description
;
1. Fixed Uiso
 At 1.2 times of:
  All C(H) groups, All C(H,H) groups
2.a Secondary CH2 refined with riding coordinates:
 C00H(H00A,H00C), C00O(H00D,H00F), C00U(H00G,H00H), C00V(H00I,H00J)
2.b Aromatic/amide H refined with riding coordinates:
 C001(H001), C004(H004), C006(H006), C007(H007), C009(H009), C00B(H00B),
 C00E(H00E), C00K(H00K), C00L(H00L), C00M(H00M), C00P(H00P), C00Q(H00Q),
 C00R(H00R), C00S(H00S), C00T(H00T), C00W(H00W)
;
_olex2_exptl_crystal_mounting_method fiber
_olex2_submission_original_sample_id motoki-T1-R
_olex2_submission_special_instructions 'No special instructions were received'
_oxdiff_exptl_absorpt_empirical_details
;
Empirical correction (ABSPACK) includes:
- Absorption correction using spherical harmonics
- Frame scaling
- Detector area scaling
;
_oxdiff_exptl_absorpt_empirical_full_max 1.278
_oxdiff_exptl_absorpt_empirical_full_min 0.847

loop_
_space_group_symop_operation_xyz
'x, y, z'
'-x, y+1/2, -z'

loop_
_atom_site_label
_atom_site_type_symbol
_atom_site_fract_x
_atom_site_fract_y
_atom_site_fract_z
_atom_site_U_iso_or_equiv
_atom_site_adp_type
_atom_site_occupancy
_atom_site_site_symmetry_order
_atom_site_calc_flag
_atom_site_refinement_flags_posn
_atom_site_refinement_flags_adp
_atom_site_refinement_flags_occupancy
_atom_site_disorder_assembly
_atom_site_disorder_group
C001 C 0.1972(6) 0.5767(4) 0.4738(5) 0.0164(11) Uani 1 1 d . . . . .
H001 H 0.241722 0.610688 0.407704 0.020 Uiso 1 1 calc R . . . .
C002 C 0.2547(6) 0.6001(4) 0.6094(5) 0.0141(11) Uani 1 1 d . . . . .
C003 C 0.4925(6) 0.4430(4) 0.3079(5) 0.0179(12) Uani 1 1 d . . . . .
C004 C 0.6337(6) 0.5037(4) 0.3082(5) 0.0199(12) Uani 1 1 d . . . . .
H004 H 0.702068 0.521207 0.391630 0.024 Uiso 1 1 calc R . . . .
C005 C 0.4425(6) 0.4117(4) 0.4336(5) 0.0164(11) Uani 1 1 d . . . . .
C006 C 0.0738(6) 0.5030(4) 0.4322(5) 0.0174(12) Uani 1 1 d . . . . .
H006 H 0.032948 0.491615 0.339062 0.021 Uiso 1 1 calc R . . . .
C007 C 0.2302(6) 0.3006(4) 0.2917(6) 0.0208(13) Uani 1 1 d . . . . .
H007 H 0.146723 0.251658 0.285691 0.025 Uiso 1 1 calc R . . . .
C008 C 0.1559(6) 0.5686(4) 0.7041(5) 0.0170(12) Uani 1 1 d . . . . .
C009 C 0.2675(6) 0.3378(4) 0.1753(6) 0.0240(13) Uani 1 1 d . . . . .
H009 H 0.205776 0.316359 0.090910 0.029 Uiso 1 1 calc R . . . .
C00A C 0.0399(6) 0.4863(4) 0.6630(6) 0.0183(12) Uani 1 1 d . . . . .
C00B C 0.2573(6) 0.7056(4) 0.8807(5) 0.0177(12) Uani 1 1 d . . . . .
H00B H 0.304306 0.741460 0.817580 0.021 Uiso 1 1 calc R . . . .
C00C C 0.0875(6) 0.5661(4) 0.9351(6) 0.0222(13) Uani 1 1 d . . . . .
C00D C 0.1699(6) 0.6128(4) 0.8403(5) 0.0177(12) Uani 1 1 d . . . . .
C00E C 0.3584(6) 0.3310(4) 0.6693(6) 0.0189(12) Uani 1 1 d . . . . .
H00E H 0.343668 0.297522 0.748412 0.023 Uiso 1 1 calc R . . . .
C00F C 0.0118(6) 0.4472(4) 0.5275(6) 0.0195(12) Uani 1 1 d . . . . .
C00G C 0.4009(6) 0.4098(4) 0.1792(5) 0.0201(12) Uani 1 1 d . . . . .
C00H C 0.5516(6) 0.5737(4) 0.5789(5) 0.0194(12) Uani 1 1 d . . . . .
H00A H 0.546379 0.603303 0.488608 0.023 Uiso 1 1 calc R . . . .
H00C H 0.664581 0.580045 0.630394 0.023 Uiso 1 1 calc R . . . .
C00I C 0.3168(6) 0.3350(4) 0.4251(6) 0.0174(12) Uani 1 1 d . . . . .
C00J C 0.5047(6) 0.4595(4) 0.5638(5) 0.0168(11) Uani 1 1 d . . . . .
C00K C 0.6731(7) 0.5377(4) 0.1885(6) 0.0247(13) Uani 1 1 d . . . . .
H00K H 0.766262 0.578622 0.191973 0.030 Uiso 1 1 calc R . . . .
C00L C 0.4764(6) 0.4095(4) 0.6793(5) 0.0164(12) Uani 1 1 d . . . . .
H00L H 0.537013 0.428373 0.765295 0.020 Uiso 1 1 calc R . . . .
C00M C 0.4422(7) 0.4457(4) 0.0570(6) 0.0242(13) Uani 1 1 d . . . . .
H00M H 0.379777 0.424986 -0.027446 0.029 Uiso 1 1 calc R . . . .
C00N C 0.2638(6) 0.3025(4) 0.5443(6) 0.0201(13) Uani 1 1 d . . . . .
C00O C 0.4331(6) 0.6355(4) 0.6543(5) 0.0183(12) Uani 1 1 d . . . . .
H00D H 0.468875 0.625992 0.752658 0.022 Uiso 1 1 calc R . . . .
H00F H 0.440208 0.708500 0.634744 0.022 Uiso 1 1 calc R . . . .
C00P C -0.0398(6) 0.4418(4) 0.7645(6) 0.0245(13) Uani 1 1 d . . . . .
H00P H -0.110496 0.385950 0.740315 0.029 Uiso 1 1 calc R . . . .
C00Q C 0.1076(7) 0.6075(4) 1.0688(6) 0.0299(15) Uani 1 1 d . . . . .
H00Q H 0.055700 0.575454 1.131894 0.036 Uiso 1 1 calc R . . . .
C00R C -0.0149(6) 0.4788(4) 0.8937(6) 0.0257(14) Uani 1 1 d . . . . .
H00R H -0.065944 0.446455 0.957109 0.031 Uiso 1 1 calc R . . . .
C00S C 0.5746(7) 0.5113(4) 0.0622(5) 0.0257(14) Uani 1 1 d . . . . .
H00S H 0.598047 0.537748 -0.018411 0.031 Uiso 1 1 calc R . . . .
C00T C 0.2737(7) 0.7433(4) 1.0117(6) 0.0281(14) Uani 1 1 d . . . . .
H00T H 0.334534 0.803272 1.036587 0.034 Uiso 1 1 calc R . . . .
C00U C -0.0473(6) 0.3374(4) 0.4896(6) 0.0239(13) Uani 1 1 d . . . . .
H00G H -0.084020 0.332222 0.390720 0.029 Uiso 1 1 calc R . . . .
H00H H -0.140694 0.321756 0.530925 0.029 Uiso 1 1 calc R . . . .
C00V C 0.0941(6) 0.2571(4) 0.5398(6) 0.0249(13) Uani 1 1 d . . . . .
H00I H 0.087682 0.233132 0.630789 0.030 Uiso 1 1 calc R . . . .
H00J H 0.078023 0.198053 0.478643 0.030 Uiso 1 1 calc R . . . .
C00W C 0.2012(7) 0.6935(4) 1.1076(6) 0.0321(15) Uani 1 1 d . . . . .
H00W H 0.216112 0.718409 1.196888 0.038 Uiso 1 1 calc R . . . .

loop_
_atom_site_aniso_label
_atom_site_aniso_U_11
_atom_site_aniso_U_22
_atom_site_aniso_U_33
_atom_site_aniso_U_23
_atom_site_aniso_U_13
_atom_site_aniso_U_12
C001 0.011(2) 0.015(3) 0.023(3) 0.004(2) 0.002(2) 0.004(2)
C002 0.011(2) 0.006(3) 0.025(3) 0.003(2) 0.004(2) 0.001(2)
C003 0.016(3) 0.015(3) 0.022(3) -0.003(2) 0.004(2) 0.006(2)
C004 0.014(3) 0.022(3) 0.024(3) -0.002(2) 0.002(2) 0.004(2)
C005 0.012(3) 0.010(3) 0.025(3) -0.001(2) 0.000(2) 0.005(2)
C006 0.014(3) 0.015(3) 0.020(3) -0.002(2) -0.005(2) 0.006(2)
C007 0.016(3) 0.014(3) 0.030(3) -0.008(2) -0.001(2) 0.003(2)
C008 0.012(3) 0.014(3) 0.024(3) 0.006(2) 0.000(2) 0.007(2)
C009 0.018(3) 0.020(3) 0.030(3) -0.010(3) -0.003(2) 0.007(3)
C00A 0.011(3) 0.016(3) 0.028(3) 0.004(2) 0.003(2) 0.006(2)
C00B 0.023(3) 0.013(3) 0.018(3) 0.000(2) 0.006(2) 0.003(2)
C00C 0.019(3) 0.020(3) 0.031(3) 0.004(2) 0.013(2) 0.005(3)
C00D 0.017(3) 0.014(3) 0.023(3) 0.005(2) 0.005(2) 0.007(2)
C00E 0.020(3) 0.012(3) 0.025(3) 0.004(2) 0.006(2) 0.005(2)
C00F 0.011(3) 0.013(3) 0.033(3) 0.002(2) 0.001(2) 0.002(2)
C00G 0.013(3) 0.018(3) 0.027(3) -0.002(2) -0.001(2) 0.010(2)
C00H 0.018(3) 0.015(3) 0.026(3) -0.004(2) 0.006(2) -0.004(2)
C00I 0.012(3) 0.014(3) 0.024(3) -0.004(2) -0.001(2) 0.008(2)
C00J 0.011(2) 0.012(3) 0.027(3) -0.004(2) 0.001(2) 0.005(2)
C00K 0.020(3) 0.027(3) 0.028(3) 0.002(3) 0.007(2) 0.006(3)
C00L 0.012(3) 0.016(3) 0.017(3) 0.001(2) -0.006(2) 0.000(2)
C00M 0.025(3) 0.027(3) 0.019(3) -0.005(3) 0.001(2) 0.006(3)
C00N 0.018(3) 0.012(3) 0.029(3) -0.002(2) 0.002(2) 0.004(2)
C00O 0.021(3) 0.014(3) 0.022(3) 0.000(2) 0.009(2) -0.002(2)
C00P 0.015(3) 0.019(3) 0.040(4) 0.008(3) 0.007(3) -0.006(3)
C00Q 0.036(3) 0.028(3) 0.032(4) 0.008(3) 0.023(3) 0.008(3)
C00R 0.021(3) 0.026(3) 0.034(4) 0.008(3) 0.012(3) 0.002(3)
C00S 0.029(3) 0.032(3) 0.017(3) 0.000(3) 0.009(2) 0.008(3)
C00T 0.041(4) 0.013(3) 0.030(3) -0.002(3) 0.008(3) 0.005(3)
C00U 0.016(3) 0.020(3) 0.033(3) -0.001(3) 0.000(2) -0.003(2)
C00V 0.021(3) 0.015(3) 0.038(4) -0.003(3) 0.004(3) -0.001(3)
C00W 0.049(4) 0.024(3) 0.026(4) -0.002(3) 0.014(3) 0.011(3)

loop_
_atom_type_symbol
_atom_type_description
_atom_type_scat_dispersion_real
_atom_type_scat_dispersion_imag
_atom_type_scat_source
C C 0.0033 0.0016 'International Tables Vol C Tables 4.2.6.8 and 6.1.1.4'
H H 0.0000 0.0000 'International Tables Vol C Tables 4.2.6.8 and 6.1.1.4'

loop_
_geom_angle_atom_site_label_1
_geom_angle_atom_site_label_2
_geom_angle_atom_site_label_3
_geom_angle
_geom_angle_site_symmetry_1
_geom_angle_site_symmetry_3
_geom_angle_publ_flag
C002 C001 C006 121.7(5) . . ?
C001 C002 C008 117.4(5) . . ?
C001 C002 C00O 118.1(5) . . ?
C008 C002 C00O 123.0(5) . . ?
C004 C003 C005 122.6(5) . . ?
C004 C003 C00G 117.3(5) . . ?
C00G C003 C005 120.1(5) . . ?
C00K C004 C003 121.7(5) . . ?
C00I C005 C003 118.5(5) . . ?
C00I C005 C00J 118.2(5) . . ?
C00J C005 C003 123.1(5) . . ?
C00F C006 C001 120.6(5) . . ?
C009 C007 C00I 121.6(5) . . ?
C002 C008 C00A 117.6(5) . . ?
C002 C008 C00D 123.9(5) . . ?
C00A C008 C00D 118.4(4) . . ?
C007 C009 C00G 121.3(5) . . ?
C008 C00A C00P 118.3(5) . . ?
C00F C00A C008 120.3(5) . . ?
C00F C00A C00P 121.3(5) . . ?
C00T C00B C00D 121.0(5) . . ?
C00D C00C C00Q 119.3(5) . . ?
C00D C00C C00R 119.3(5) . . ?
C00Q C00C C00R 121.4(5) . . ?
C00B C00D C008 122.3(5) . . ?
C00C C00D C008 120.0(5) . . ?
C00C C00D C00B 117.6(5) . . ?
C00N C00E C00L 121.1(5) . . ?
C006 C00F C00A 117.4(5) . . ?
C006 C00F C00U 117.8(5) . . ?
C00A C00F C00U 123.4(5) . . ?
C003 C00G C009 119.0(5) . . ?
C00M C00G C003 120.2(5) . . ?
C00M C00G C009 120.9(5) . . ?
C00J C00H C00O 111.6(4) . . ?
C005 C00I C007 118.9(5) . . ?
C00N C00I C005 120.5(5) . . ?
C00N C00I C007 120.1(5) . . ?
C005 C00J C00H 122.9(5) . . ?
C00L C00J C005 117.4(5) . . ?
C00L C00J C00H 117.1(5) . . ?
C004 C00K C00S 120.5(5) . . ?
C00J C00L C00E 121.2(5) . . ?
C00S C00M C00G 120.4(5) . . ?
C00E C00N C00I 117.6(5) . . ?
C00E C00N C00V 118.6(5) . . ?
C00I C00N C00V 122.6(5) . . ?
C002 C00O C00H 111.7(4) . . ?
C00R C00P C00A 121.9(5) . . ?
C00W C00Q C00C 121.6(5) . . ?
C00P C00R C00C 121.5(5) . . ?
C00M C00S C00K 119.6(5) . . ?
C00B C00T C00W 121.2(6) . . ?
C00F C00U C00V 111.2(4) . . ?
C00N C00V C00U 112.1(4) . . ?
C00Q C00W C00T 119.0(6) . . ?

loop_
_geom_bond_atom_site_label_1
_geom_bond_atom_site_label_2
_geom_bond_distance
_geom_bond_site_symmetry_2
_geom_bond_publ_flag
C001 C002 1.369(7) . ?
C001 C006 1.395(7) . ?
C002 C008 1.431(7) . ?
C002 C00O 1.520(6) . ?
C003 C004 1.406(7) . ?
C003 C005 1.456(7) . ?
C003 C00G 1.412(7) . ?
C004 C00K 1.373(7) . ?
C005 C00I 1.428(7) . ?
C005 C00J 1.432(7) . ?
C006 C00F 1.375(7) . ?
C007 C009 1.349(7) . ?
C007 C00I 1.442(7) . ?
C008 C00A 1.435(7) . ?
C008 C00D 1.455(7) . ?
C009 C00G 1.439(7) . ?
C00A C00F 1.415(7) . ?
C00A C00P 1.438(7) . ?
C00B C00D 1.416(7) . ?
C00B C00T 1.373(7) . ?
C00C C00D 1.411(7) . ?
C00C C00Q 1.414(7) . ?
C00C C00R 1.420(8) . ?
C00E C00L 1.398(7) . ?
C00E C00N 1.374(7) . ?
C00F C00U 1.525(7) . ?
C00G C00M 1.411(7) . ?
C00H C00J 1.529(7) . ?
C00H C00O 1.573(7) . ?
C00I C00N 1.413(7) . ?
C00J C00L 1.383(7) . ?
C00K C00S 1.391(7) . ?
C00M C00S 1.378(8) . ?
C00N C00V 1.513(7) . ?
C00P C00R 1.348(7) . ?
C00Q C00W 1.365(8) . ?
C00T C00W 1.389(8) . ?
C00U C00V 1.566(7) . ?
